data_4063025
_journal_name_full Organometallics
_journal_paper_doi 10.1021/om0498302
_journal_year 2004
_chemical_formula_moiety 'C32 H58 N2 Si4'
_chemical_formula_sum 'C32 H58 N2 Si4'
_chemical_formula_weight 583.16
_chemical_name_common '[C6H4(NCH2tBu)2Si(Ad)Si(SiMe3)2]'
_space_group_IT_number 14
_symmetry_cell_setting monoclinic
_symmetry_space_group_name_Hall '-P 2yn'
_symmetry_space_group_name_H-M 'P 1 21/n 1'
_cell_angle_alpha 90
_cell_angle_beta 114.720(1)
_cell_angle_gamma 90
_cell_formula_units_Z 8
_cell_length_a 18.9066(3)
_cell_length_b 18.7310(3)
_cell_length_c 22.4504(3)
_cell_measurement_temperature 223(2)
_cell_volume 7222.0(2)
_diffrn_ambient_temperature 223(2)
_exptl_crystal_density_diffrn 1.073
_cod_original_sg_symbol_H-M 'P 21/n'
_cod_database_code 4063025

loop_
_symmetry_equiv_pos_as_xyz
'x, y, z'
'-x+1/2, y+1/2, -z+1/2'
'-x, -y, -z'
'x-1/2, -y-1/2, z-1/2'

loop_
_atom_site_label
_atom_site_type_symbol
_atom_site_fract_x
_atom_site_fract_y
_atom_site_fract_z
_atom_site_U_iso_or_equiv
_atom_site_adp_type
_atom_site_occupancy
_atom_site_symmetry_multiplicity
_atom_site_calc_flag
_atom_site_refinement_flags
_atom_site_disorder_assembly
_atom_site_disorder_group
Si1 Si 0.76696(4) 0.07362(4) 0.23804(3) 0.02260(18) Uani 1 1 d . . .
Si2 Si 0.78410(5) 0.13390(4) 0.33106(4) 0.02712(19) Uani 1 1 d . . .
Si3 Si 0.67959(6) 0.18500(5) 0.34864(4) 0.0403(2) Uani 1 1 d . . .
Si4 Si 0.89987(6) 0.19558(5) 0.39644(4) 0.0402(2) Uani 1 1 d . . .
N1 N 0.82700(13) 0.06140(12) 0.19806(10) 0.0263(5) Uani 1 1 d . . .
N2 N 0.68491(13) 0.04586(12) 0.16981(11) 0.0275(5) Uani 1 1 d . . .
C1 C 0.78980(17) 0.01415(14) 0.14528(13) 0.0289(7) Uani 1 1 d . . .
C2 C 0.71006(17) 0.00535(14) 0.12932(13) 0.0286(7) Uani 1 1 d . . .
C3 C 0.6664(2) -0.04058(17) 0.07938(15) 0.0426(8) Uani 1 1 d . . .
H3 H 0.6132 -0.0473 0.0688 0.051 Uiso 1 1 calc R . .
C4 C 0.7015(2) -0.07693(19) 0.04466(16) 0.0532(10) Uani 1 1 d . . .
H4 H 0.6717 -0.108 0.0104 0.064 Uiso 1 1 calc R . .
C5 C 0.7783(2) -0.06786(19) 0.05987(17) 0.0549(10) Uani 1 1 d . . .
H5 H 0.801 -0.0923 0.0357 0.066 Uiso 1 1 calc R . .
C6 C 0.8238(2) -0.02302(17) 0.11063(16) 0.0445(8) Uani 1 1 d . . .
H6 H 0.8773 -0.0179 0.1214 0.053 Uiso 1 1 calc R . .
C11 C 0.8679(3) 0.22385(19) 0.1939(2) 0.0725(13) Uani 1 1 d . . .
H11A H 0.903 0.2305 0.2397 0.109 Uiso 1 1 calc R . .
H11B H 0.8158 0.2143 0.1902 0.109 Uiso 1 1 calc R . .
H11C H 0.8674 0.2667 0.1695 0.109 Uiso 1 1 calc R . .
C8 C 0.89542(19) 0.16142(16) 0.16630(16) 0.0404(8) Uani 1 1 d . . .
C9 C 0.8401(3) 0.1519(2) 0.09429(19) 0.0733(12) Uani 1 1 d . . .
H9A H 0.8572 0.1119 0.0762 0.11 Uiso 1 1 calc R . .
H9B H 0.8399 0.195 0.0703 0.11 Uiso 1 1 calc R . .
H9C H 0.7879 0.1427 0.0906 0.11 Uiso 1 1 calc R . .
C10 C 0.9773(3) 0.1767(2) 0.1717(3) 0.0788(14) Uani 1 1 d . . .
H10A H 1.0127 0.1826 0.2174 0.118 Uiso 1 1 calc R . .
H10B H 0.9766 0.22 0.1478 0.118 Uiso 1 1 calc R . .
H10C H 0.9945 0.1371 0.1532 0.118 Uiso 1 1 calc R . .
C7 C 0.90107(16) 0.09396(15) 0.20757(14) 0.0315(7) Uani 1 1 d . . .
H7A H 0.9322 0.0583 0.1973 0.038 Uiso 1 1 calc R . .
H7B H 0.9292 0.1064 0.254 0.038 Uiso 1 1 calc R . .
C16 C 0.6014(2) 0.18629(19) 0.1394(2) 0.0693(12) Uani 1 1 d . . .
H16A H 0.5744 0.2253 0.1104 0.104 Uiso 1 1 calc R . .
H16B H 0.6548 0.1845 0.1443 0.104 Uiso 1 1 calc R . .
H16C H 0.6007 0.1936 0.1819 0.104 Uiso 1 1 calc R . .
C13 C 0.56118(18) 0.11677(17) 0.11049(15) 0.0396(8) Uani 1 1 d . . .
C14 C 0.5574(3) 0.1074(2) 0.04185(17) 0.0690(12) Uani 1 1 d . . .
H14A H 0.5312 0.0629 0.0233 0.103 Uiso 1 1 calc R . .
H14B H 0.6097 0.1065 0.0441 0.103 Uiso 1 1 calc R . .
H14C H 0.5288 0.1469 0.0144 0.103 Uiso 1 1 calc R . .
C15 C 0.4779(2) 0.1174(3) 0.1056(2) 0.0837(14) Uani 1 1 d . . .
H15A H 0.4525 0.0726 0.0871 0.126 Uiso 1 1 calc R . .
H15B H 0.4491 0.1565 0.0776 0.126 Uiso 1 1 calc R . .
H15C H 0.4792 0.1236 0.1489 0.126 Uiso 1 1 calc R . .
C12 C 0.60327(16) 0.05434(16) 0.15533(14) 0.0334(7) Uani 1 1 d . . .
H12A H 0.5985 0.0601 0.1969 0.04 Uiso 1 1 calc R . .
H12B H 0.5762 0.0101 0.135 0.04 Uiso 1 1 calc R . .
C17 C 0.78906(16) 0.02958(14) 0.31908(12) 0.0245(6) Uani 1 1 d . . .
C18 C 0.86848(17) -0.00758(15) 0.35452(14) 0.0319(7) Uani 1 1 d . . .
H18 H 0.9094 0.0214 0.3494 0.038 Uiso 1 1 calc R . .
C19 C 0.88755(19) -0.01588(17) 0.42708(15) 0.0420(8) Uani 1 1 d . . .
H19A H 0.89 0.0312 0.4468 0.05 Uiso 1 1 calc R . .
H19B H 0.9385 -0.0389 0.4496 0.05 Uiso 1 1 calc R . .
C20 C 0.8248(2) -0.06127(16) 0.43522(15) 0.0442(8) Uani 1 1 d . . .
H20 H 0.8371 -0.0664 0.4824 0.053 Uiso 1 1 calc R . .
C21 C 0.8218(2) -0.13497(16) 0.40502(15) 0.0464(9) Uani 1 1 d . . .
H21A H 0.8722 -0.1589 0.4273 0.056 Uiso 1 1 calc R . .
H21B H 0.782 -0.1643 0.4104 0.056 Uiso 1 1 calc R . .
C22 C 0.80267(19) -0.12662(15) 0.33231(15) 0.0381(8) Uani 1 1 d . . .
H22 H 0.8007 -0.1743 0.3126 0.046 Uiso 1 1 calc R . .
C23 C 0.86517(19) -0.08162(16) 0.32429(16) 0.0403(8) Uani 1 1 d . . .
H23A H 0.8534 -0.0767 0.2776 0.048 Uiso 1 1 calc R . .
H23B H 0.9158 -0.1052 0.346 0.048 Uiso 1 1 calc R . .
C24 C 0.72643(17) -0.01607(14) 0.32754(14) 0.0308(7) Uani 1 1 d . . .
H24 H 0.6751 0.0073 0.3051 0.037 Uiso 1 1 calc R . .
C25 C 0.7455(2) -0.02472(17) 0.40017(15) 0.0416(8) Uani 1 1 d . . .
H25A H 0.7051 -0.0535 0.4053 0.05 Uiso 1 1 calc R . .
H25B H 0.7466 0.0222 0.4198 0.05 Uiso 1 1 calc R . .
C26 C 0.72400(18) -0.08985(15) 0.29749(15) 0.0378(7) Uani 1 1 d . . .
H26A H 0.6833 -0.1189 0.3018 0.045 Uiso 1 1 calc R . .
H26B H 0.7116 -0.0849 0.2507 0.045 Uiso 1 1 calc R . .
C27 C 0.5886(2) 0.1302(2) 0.3198(2) 0.0695(12) Uani 1 1 d . . .
H27A H 0.5702 0.121 0.2732 0.104 Uiso 1 1 calc R . .
H27B H 0.5489 0.1559 0.3279 0.104 Uiso 1 1 calc R . .
H27C H 0.5994 0.0852 0.3434 0.104 Uiso 1 1 calc R . .
C28 C 0.7094(3) 0.1990(2) 0.43826(18) 0.0661(11) Uani 1 1 d . . .
H28A H 0.7215 0.1533 0.4606 0.099 Uiso 1 1 calc R . .
H28B H 0.6671 0.2215 0.445 0.099 Uiso 1 1 calc R . .
H28C H 0.755 0.2295 0.4556 0.099 Uiso 1 1 calc R . .
C29 C 0.6567(3) 0.2753(2) 0.3096(2) 0.0690(12) Uani 1 1 d . . .
H29A H 0.6408 0.2706 0.2627 0.104 Uiso 1 1 calc R . .
H29B H 0.7026 0.3053 0.3282 0.104 Uiso 1 1 calc R . .
H29C H 0.6148 0.2967 0.3177 0.104 Uiso 1 1 calc R . .
C30 C 0.9910(2) 0.1607(2) 0.3942(2) 0.0649(11) Uani 1 1 d . . .
H30A H 0.9986 0.1114 0.4087 0.097 Uiso 1 1 calc R . .
H30B H 1.0349 0.1891 0.4229 0.097 Uiso 1 1 calc R . .
H30C H 0.9869 0.1634 0.3497 0.097 Uiso 1 1 calc R . .
C31 C 0.9188(3) 0.1932(2) 0.48528(17) 0.0665(12) Uani 1 1 d . . .
H31A H 0.9261 0.1442 0.5005 0.1 Uiso 1 1 calc R . .
H31B H 0.8748 0.2137 0.4908 0.1 Uiso 1 1 calc R . .
H31C H 0.9654 0.2205 0.5106 0.1 Uiso 1 1 calc R . .
C32 C 0.8863(3) 0.29054(19) 0.3687(2) 0.0649(11) Uani 1 1 d . . .
H32A H 0.839 0.3091 0.3698 0.097 Uiso 1 1 calc R . .
H32B H 0.8825 0.2932 0.3243 0.097 Uiso 1 1 calc R . .
H32C H 0.9305 0.3186 0.3976 0.097 Uiso 1 1 calc R . .
Si1B Si 0.24185(5) 0.83046(4) 0.22453(4) 0.02594(19) Uani 1 1 d . A 1
Si2B Si 0.25282(5) 0.89191(4) 0.31607(4) 0.0284(2) Uani 1 1 d . A 1
Si3B Si 0.14589(6) 0.94873(4) 0.32574(4) 0.0384(2) Uani 1 1 d . A 1
Si4B Si 0.36965(6) 0.94592(5) 0.39148(5) 0.0498(3) Uani 1 1 d . A 1
N1B N 0.30954(15) 0.81114(13) 0.19324(12) 0.0359(6) Uani 1 1 d . A 1
N2B N 0.16457(14) 0.80816(13) 0.15105(11) 0.0326(6) Uani 1 1 d . A 1
C1B C 0.2743(2) 0.76636(16) 0.13867(15) 0.0405(8) Uani 1 1 d . A 1
C2B C 0.1927(2) 0.76460(16) 0.11438(14) 0.0379(8) Uani 1 1 d . A 1
C3B C 0.1490(3) 0.72146(18) 0.06141(16) 0.0558(10) Uani 1 1 d . A 1
H3B H 0.0944 0.7198 0.0455 0.067 Uiso 1 1 calc R A 1
C4B C 0.1879(4) 0.6806(2) 0.0322(2) 0.0718(13) Uani 1 1 d . A 1
H4B H 0.159 0.6515 -0.0039 0.086 Uiso 1 1 calc R A 1
C5B C 0.2665(4) 0.6822(2) 0.0553(2) 0.0771(15) Uani 1 1 d . A 1
H5B H 0.2913 0.6543 0.0349 0.092 Uiso 1 1 calc R A 1
C6B C 0.3110(3) 0.72472(19) 0.10879(19) 0.0596(11) Uani 1 1 d . A 1
H6B H 0.3656 0.7252 0.1246 0.071 Uiso 1 1 calc R A 1
C7B C 0.39148(19) 0.83143(18) 0.21879(18) 0.0468(9) Uani 1 1 d . A 1
H7B1 H 0.421 0.7905 0.2139 0.056 Uiso 1 1 calc R A 1
H7B2 H 0.41 0.8409 0.2658 0.056 Uiso 1 1 calc R A 1
C8B C 0.4108(2) 0.89669(19) 0.1868(2) 0.0593(11) Uani 1 1 d . A 1
C9B C 0.3913(4) 0.8847(3) 0.1149(3) 0.1050(19) Uani 1 1 d . A 1
H9B1 H 0.4195 0.8434 0.1102 0.158 Uiso 1 1 calc R A 1
H9B2 H 0.4062 0.9265 0.0972 0.158 Uiso 1 1 calc R A 1
H9B3 H 0.3358 0.8767 0.0911 0.158 Uiso 1 1 calc R A 1
C10B C 0.4987(3) 0.9092(3) 0.2242(3) 0.1087(19) Uani 1 1 d . A 1
H10D H 0.5267 0.8681 0.2189 0.163 Uiso 1 1 calc R A 1
H10E H 0.5114 0.9162 0.2704 0.163 Uiso 1 1 calc R A 1
H10F H 0.5135 0.9513 0.2069 0.163 Uiso 1 1 calc R A 1
C11B C 0.3679(3) 0.9612(2) 0.1949(3) 0.0947(18) Uani 1 1 d . A 1
H11D H 0.3809 0.9686 0.2411 0.142 Uiso 1 1 calc R A 1
H11E H 0.3123 0.9537 0.1714 0.142 Uiso 1 1 calc R A 1
H11F H 0.383 1.003 0.1774 0.142 Uiso 1 1 calc R A 1
C12B C 0.08197(19) 0.82361(19) 0.12858(15) 0.0431(8) Uani 1 1 d . A 1
H12C H 0.071 0.8309 0.1671 0.052 Uiso 1 1 calc R A 1
H12D H 0.0525 0.7816 0.1053 0.052 Uiso 1 1 calc R A 1
C13B C 0.0518(2) 0.8885(2) 0.08355(16) 0.0527(10) Uani 1 1 d . A 1
C14B C 0.0638(3) 0.8799(3) 0.02097(19) 0.0860(16) Uani 1 1 d . A 1
H14D H 0.0384 0.8365 -0.0013 0.129 Uiso 1 1 calc R A 1
H14E H 0.119 0.8772 0.0318 0.129 Uiso 1 1 calc R A 1
H14F H 0.0414 0.9206 -0.0075 0.129 Uiso 1 1 calc R A 1
C15B C -0.0357(2) 0.8928(3) 0.0653(2) 0.0841(15) Uani 1 1 d . A 1
H15D H -0.0609 0.8496 0.0425 0.126 Uiso 1 1 calc R A 1
H15E H -0.0576 0.9337 0.0369 0.126 Uiso 1 1 calc R A 1
H15F H -0.0442 0.898 0.1048 0.126 Uiso 1 1 calc R A 1
C16B C 0.0909(3) 0.9560(2) 0.1192(2) 0.0714(12) Uani 1 1 d . A 1
H16D H 0.0715 0.9965 0.09 0.107 Uiso 1 1 calc R A 1
H16E H 0.1468 0.9521 0.1334 0.107 Uiso 1 1 calc R A 1
H16F H 0.0795 0.9626 0.1572 0.107 Uiso 1 1 calc R A 1
C17B C 0.25009(16) 0.78729(14) 0.30260(12) 0.0249(6) Uani 1 1 d . A 1
C18B C 0.32461(17) 0.74469(15) 0.34244(14) 0.0328(7) Uani 1 1 d . A 1
H18B H 0.3703 0.77 0.3419 0.039 Uiso 1 1 calc R A 1
C19B C 0.3342(2) 0.73663(17) 0.41302(15) 0.0467(9) Uani 1 1 d . A 1
H19C H 0.382 0.7101 0.4386 0.056 Uiso 1 1 calc R A 1
H19D H 0.3383 0.7839 0.433 0.056 Uiso 1 1 calc R A 1
C20B C 0.2644(2) 0.69697(16) 0.41409(15) 0.0488(9) Uani 1 1 d . A 1
H20B H 0.2709 0.6919 0.46 0.059 Uiso 1 1 calc R A 1
C21B C 0.2581(2) 0.62322(16) 0.38371(16) 0.0503(9) Uani 1 1 d . A 1
H21C H 0.2135 0.5976 0.3849 0.06 Uiso 1 1 calc R A 1
H21D H 0.3053 0.5957 0.4089 0.06 Uiso 1 1 calc R A 1
C22B C 0.2478(2) 0.63092(15) 0.31249(15) 0.0409(8) Uani 1 1 d . A 1
H22B H 0.244 0.583 0.2927 0.049 Uiso 1 1 calc R A 1
C23B C 0.31794(19) 0.67046(16) 0.31163(16) 0.0392(8) Uani 1 1 d . A 1
H23C H 0.3121 0.6753 0.2663 0.047 Uiso 1 1 calc R A 1
H23D H 0.3655 0.6431 0.3362 0.047 Uiso 1 1 calc R A 1
C24B C 0.17980(18) 0.74735(15) 0.30407(14) 0.0320(7) Uani 1 1 d . A 1
H24B H 0.1315 0.7745 0.2788 0.038 Uiso 1 1 calc R A 1
C25B C 0.1905(2) 0.73937(17) 0.37526(16) 0.0450(9) Uani 1 1 d . A 1
H25C H 0.1942 0.7867 0.395 0.054 Uiso 1 1 calc R A 1
H25D H 0.1454 0.7147 0.3765 0.054 Uiso 1 1 calc R A 1
C26B C 0.17420(19) 0.67305(16) 0.27352(16) 0.0397(8) Uani 1 1 d . A 1
H26C H 0.1289 0.6476 0.2736 0.048 Uiso 1 1 calc R A 1
H26D H 0.1674 0.6778 0.228 0.048 Uiso 1 1 calc R A 1
C27B C 0.0492(2) 0.9074(2) 0.2778(2) 0.0643(11) Uani 1 1 d . A 1
H27D H 0.0499 0.8582 0.2916 0.096 Uiso 1 1 calc R A 1
H27E H 0.0377 0.9088 0.2315 0.096 Uiso 1 1 calc R A 1
H27F H 0.0095 0.9336 0.2855 0.096 Uiso 1 1 calc R A 1
C28B C 0.1573(3) 0.9502(3) 0.41279(19) 0.0841(15) Uani 1 1 d . A 1
H28D H 0.207 0.9714 0.4406 0.126 Uiso 1 1 calc R A 1
H28E H 0.155 0.9018 0.4273 0.126 Uiso 1 1 calc R A 1
H28F H 0.1156 0.9782 0.4156 0.126 Uiso 1 1 calc R A 1
C29B C 0.1434(3) 1.04324(19) 0.2986(2) 0.0645(11) Uani 1 1 d . A 1
H29D H 0.1935 1.0655 0.3236 0.097 Uiso 1 1 calc R A 1
H29E H 0.1032 1.0691 0.3058 0.097 Uiso 1 1 calc R A 1
H29F H 0.1322 1.0443 0.2523 0.097 Uiso 1 1 calc R A 1
C30B C 0.4604(2) 0.8975(2) 0.4032(2) 0.0869(15) Uani 1 1 d . A 1
H30D H 0.4577 0.849 0.4172 0.13 Uiso 1 1 calc R A 1
H30E H 0.5048 0.9216 0.4364 0.13 Uiso 1 1 calc R A 1
H30F H 0.466 0.8967 0.3622 0.13 Uiso 1 1 calc R A 1
C31B C 0.3700(3) 0.9516(3) 0.4745(2) 0.0932(17) Uani 1 1 d . A 1
H31D H 0.3236 0.9764 0.4715 0.14 Uiso 1 1 calc R A 1
H31E H 0.4158 0.9776 0.5037 0.14 Uiso 1 1 calc R A 1
H31F H 0.3709 0.9039 0.4915 0.14 Uiso 1 1 calc R A 1
C32B C 0.3764(3) 1.0394(2) 0.3648(2) 0.0748(13) Uani 1 1 d . A 1
H32D H 0.3293 1.0653 0.3584 0.112 Uiso 1 1 calc R A 1
H32E H 0.3824 1.0384 0.3239 0.112 Uiso 1 1 calc R A 1
H32F H 0.421 1.0631 0.3982 0.112 Uiso 1 1 calc R A 1

loop_
_atom_site_aniso_label
_atom_site_aniso_U_11
_atom_site_aniso_U_22
_atom_site_aniso_U_33
_atom_site_aniso_U_23
_atom_site_aniso_U_13
_atom_site_aniso_U_12
Si1 0.0236(4) 0.0238(4) 0.0203(4) -0.0012(3) 0.0090(3) -0.0018(3)
Si2 0.0345(5) 0.0235(4) 0.0247(4) -0.0039(3) 0.0138(4) -0.0027(3)
Si3 0.0521(6) 0.0394(5) 0.0373(5) 0.0001(4) 0.0264(5) 0.0109(4)
Si4 0.0483(6) 0.0376(5) 0.0328(5) -0.0099(4) 0.0151(4) -0.0164(4)
N1 0.0251(13) 0.0292(13) 0.0249(12) -0.0053(10) 0.0108(10) -0.0038(10)
N2 0.0240(14) 0.0316(13) 0.0247(12) -0.0011(10) 0.0080(11) -0.0006(10)
C1 0.0355(18) 0.0273(15) 0.0228(15) -0.0049(12) 0.0112(13) -0.0036(13)
C2 0.0327(18) 0.0244(15) 0.0227(14) 0.0000(12) 0.0057(13) -0.0006(13)
C3 0.0359(19) 0.0412(19) 0.0373(18) -0.0067(15) 0.0020(15) -0.0037(15)
C4 0.061(3) 0.048(2) 0.0362(19) -0.0221(16) 0.0058(18) -0.0034(18)
C5 0.059(3) 0.059(2) 0.049(2) -0.0276(18) 0.0249(19) -0.0003(19)
C6 0.044(2) 0.048(2) 0.0444(19) -0.0162(16) 0.0216(17) -0.0030(16)
C11 0.111(4) 0.039(2) 0.097(3) 0.012(2) 0.073(3) 0.013(2)
C8 0.045(2) 0.0371(18) 0.050(2) -0.0022(15) 0.0304(17) -0.0035(15)
C9 0.097(3) 0.068(3) 0.056(3) 0.020(2) 0.033(2) -0.013(2)
C10 0.069(3) 0.066(3) 0.125(4) -0.006(3) 0.063(3) -0.023(2)
C7 0.0245(16) 0.0350(16) 0.0368(17) -0.0068(13) 0.0147(13) -0.0022(13)
C16 0.070(3) 0.039(2) 0.067(3) 0.0068(19) -0.004(2) 0.0057(19)
C13 0.0282(18) 0.0417(18) 0.0357(17) 0.0015(14) 0.0003(14) 0.0033(14)
C14 0.083(3) 0.065(3) 0.038(2) 0.0120(18) 0.005(2) 0.024(2)
C15 0.034(2) 0.100(4) 0.104(4) 0.024(3) 0.015(2) 0.020(2)
C12 0.0257(17) 0.0370(17) 0.0350(17) 0.0031(13) 0.0102(14) -0.0033(13)
C17 0.0269(16) 0.0235(14) 0.0221(14) -0.0015(11) 0.0093(12) -0.0020(12)
C18 0.0266(17) 0.0305(16) 0.0343(16) 0.0033(13) 0.0086(13) -0.0001(13)
C19 0.044(2) 0.0360(18) 0.0317(17) 0.0017(14) 0.0018(15) 0.0013(15)
C20 0.068(2) 0.0375(18) 0.0271(16) 0.0061(14) 0.0203(17) 0.0027(17)
C21 0.065(2) 0.0304(17) 0.0423(19) 0.0095(14) 0.0216(18) 0.0033(16)
C22 0.056(2) 0.0214(15) 0.0382(17) -0.0027(13) 0.0207(16) 0.0011(14)
C23 0.042(2) 0.0376(18) 0.0442(19) 0.0023(14) 0.0205(16) 0.0105(15)
C24 0.0308(17) 0.0275(15) 0.0355(16) 0.0020(12) 0.0154(14) -0.0021(13)
C25 0.061(2) 0.0337(17) 0.0445(19) 0.0010(14) 0.0360(18) -0.0058(16)
C26 0.045(2) 0.0287(16) 0.0400(18) -0.0027(14) 0.0178(16) -0.0121(14)
C27 0.053(3) 0.084(3) 0.088(3) -0.017(2) 0.045(2) 0.003(2)
C28 0.083(3) 0.081(3) 0.046(2) -0.004(2) 0.038(2) 0.018(2)
C29 0.091(3) 0.054(2) 0.070(3) 0.012(2) 0.041(2) 0.028(2)
C30 0.042(2) 0.078(3) 0.063(3) -0.024(2) 0.0112(19) -0.020(2)
C31 0.078(3) 0.076(3) 0.040(2) -0.0165(19) 0.019(2) -0.033(2)
C32 0.085(3) 0.042(2) 0.072(3) -0.0102(19) 0.036(2) -0.021(2)
Si1B 0.0282(5) 0.0273(4) 0.0257(4) 0.0032(3) 0.0147(4) 0.0025(3)
Si2B 0.0354(5) 0.0222(4) 0.0265(4) -0.0006(3) 0.0119(4) -0.0025(3)
Si3B 0.0554(6) 0.0317(5) 0.0355(5) 0.0006(4) 0.0263(4) 0.0086(4)
Si4B 0.0536(6) 0.0366(5) 0.0435(5) -0.0010(4) 0.0050(5) -0.0169(4)
N1B 0.0361(16) 0.0390(15) 0.0416(15) 0.0081(12) 0.0251(13) 0.0071(12)
N2B 0.0346(15) 0.0412(15) 0.0232(12) -0.0007(11) 0.0134(11) 0.0052(11)
C1B 0.062(2) 0.0337(17) 0.0404(19) 0.0116(14) 0.0362(18) 0.0128(16)
C2B 0.061(2) 0.0310(17) 0.0268(16) 0.0039(13) 0.0238(16) 0.0079(15)
C3B 0.085(3) 0.048(2) 0.0356(19) -0.0058(16) 0.027(2) 0.004(2)
C4B 0.135(5) 0.044(2) 0.047(2) -0.0092(18) 0.049(3) 0.005(3)
C5B 0.143(5) 0.051(2) 0.074(3) 0.005(2) 0.081(3) 0.033(3)
C6B 0.085(3) 0.051(2) 0.066(3) 0.009(2) 0.054(2) 0.025(2)
C7B 0.038(2) 0.0424(19) 0.070(2) 0.0166(17) 0.0332(19) 0.0126(15)
C8B 0.060(3) 0.048(2) 0.096(3) 0.022(2) 0.058(2) 0.0113(18)
C9B 0.162(6) 0.084(3) 0.117(4) 0.031(3) 0.106(4) -0.007(3)
C10B 0.077(4) 0.098(4) 0.171(6) 0.031(4) 0.071(4) -0.017(3)
C11B 0.117(4) 0.041(2) 0.171(5) 0.035(3) 0.105(4) 0.018(2)
C12B 0.038(2) 0.062(2) 0.0285(17) -0.0093(15) 0.0131(15) -0.0024(16)
C13B 0.044(2) 0.075(3) 0.0307(18) 0.0010(17) 0.0073(16) 0.0216(19)
C14B 0.107(4) 0.111(4) 0.045(2) 0.030(2) 0.036(3) 0.057(3)
C15B 0.044(3) 0.126(4) 0.060(3) -0.026(3) 0.000(2) 0.028(2)
C16B 0.069(3) 0.063(3) 0.061(3) 0.014(2) 0.005(2) 0.020(2)
C17B 0.0304(16) 0.0218(14) 0.0227(14) -0.0015(11) 0.0112(12) -0.0012(12)
C18B 0.0303(17) 0.0267(15) 0.0383(17) 0.0042(13) 0.0112(14) -0.0004(13)
C19B 0.063(2) 0.0302(17) 0.0305(17) 0.0066(14) 0.0038(16) 0.0042(16)
C20B 0.090(3) 0.0318(18) 0.0308(17) 0.0037(14) 0.0312(19) -0.0054(18)
C21B 0.081(3) 0.0278(17) 0.048(2) 0.0057(15) 0.033(2) -0.0037(17)
C22B 0.062(2) 0.0201(15) 0.0430(18) -0.0060(13) 0.0242(17) -0.0043(15)
C23B 0.046(2) 0.0297(17) 0.0432(19) 0.0063(14) 0.0200(16) 0.0100(14)
C24B 0.0344(18) 0.0278(16) 0.0370(17) 0.0005(13) 0.0182(14) -0.0038(13)
C25B 0.070(3) 0.0333(17) 0.052(2) -0.0026(15) 0.046(2) -0.0110(17)
C26B 0.044(2) 0.0346(17) 0.0420(18) -0.0061(14) 0.0195(16) -0.0122(15)
C27B 0.051(2) 0.067(3) 0.094(3) -0.017(2) 0.049(2) 0.0007(19)
C28B 0.124(4) 0.092(3) 0.051(2) 0.008(2) 0.051(3) 0.044(3)
C29B 0.077(3) 0.039(2) 0.076(3) 0.0107(19) 0.031(2) 0.0144(19)
C30B 0.049(3) 0.075(3) 0.098(4) -0.012(3) -0.008(2) -0.015(2)
C31B 0.110(4) 0.101(4) 0.048(3) -0.020(2) 0.013(3) -0.052(3)
C32B 0.087(3) 0.046(2) 0.078(3) -0.002(2) 0.021(3) -0.027(2)

loop_
_geom_bond_atom_site_label_1
_geom_bond_atom_site_label_2
_geom_bond_distance
_geom_bond_site_symmetry_2
_geom_bond_publ_flag
Si1 N1 1.732(2) . ?
Si1 N2 1.742(2) . ?
Si1 C17 1.879(3) . ?
Si1 Si2 2.2749(10) . ?
Si2 C17 1.980(3) . ?
Si2 Si4 2.3650(12) . ?
Si2 Si3 2.3726(12) . ?
Si3 C28 1.867(3) . ?
Si3 C29 1.870(4) . ?
Si3 C27 1.872(4) . ?
Si4 C30 1.863(4) . ?
Si4 C32 1.866(4) . ?
Si4 C31 1.874(3) . ?
N1 C1 1.409(3) . ?
N1 C7 1.459(3) . ?
N2 C2 1.411(3) . ?
N2 C12 1.447(4) . ?
C1 C6 1.387(4) . ?
C1 C2 1.406(4) . ?
C2 C3 1.380(4) . ?
C3 C4 1.395(5) . ?
C4 C5 1.356(5) . ?
C5 C6 1.387(5) . ?
C11 C8 1.513(5) . ?
C8 C9 1.525(5) . ?
C8 C10 1.528(5) . ?
C8 C7 1.544(4) . ?
C16 C13 1.510(5) . ?
C13 C14 1.523(5) . ?
C13 C12 1.531(4) . ?
C13 C15 1.532(5) . ?
C17 C24 1.535(4) . ?
C17 C18 1.540(4) . ?
C18 C19 1.522(4) . ?
C18 C23 1.534(4) . ?
C19 C20 1.532(5) . ?
C20 C21 1.529(4) . ?
C20 C25 1.533(5) . ?
C21 C22 1.525(4) . ?
C22 C23 1.522(4) . ?
C22 C26 1.525(4) . ?
C24 C25 1.524(4) . ?
C24 C26 1.530(4) . ?
Si1B N1B 1.736(2) . ?
Si1B N2B 1.736(2) . ?
Si1B C17B 1.877(3) . ?
Si1B Si2B 2.2880(11) . ?
Si2B C17B 1.980(3) . ?
Si2B Si3B 2.3735(12) . ?
Si2B Si4B 2.3751(12) . ?
Si3B C27B 1.859(4) . ?
Si3B C29B 1.866(4) . ?
Si3B C28B 1.875(4) . ?
Si4B C30B 1.859(5) . ?
Si4B C31B 1.864(4) . ?
Si4B C32B 1.873(4) . ?
N1B C1B 1.402(4) . ?
N1B C7B 1.459(4) . ?
N2B C2B 1.412(4) . ?
N2B C12B 1.455(4) . ?
C1B C6B 1.390(4) . ?
C1B C2B 1.405(5) . ?
C2B C3B 1.389(5) . ?
C3B C4B 1.399(5) . ?
C4B C5B 1.355(6) . ?
C5B C6B 1.393(6) . ?
C7B C8B 1.537(4) . ?
C8B C11B 1.509(5) . ?
C8B C9B 1.516(6) . ?
C8B C10B 1.534(6) . ?
C12B C13B 1.530(5) . ?
C13B C16B 1.514(5) . ?
C13B C14B 1.522(5) . ?
C13B C15B 1.533(5) . ?
C17B C24B 1.537(4) . ?
C17B C18B 1.539(4) . ?
C18B C19B 1.525(4) . ?
C18B C23B 1.534(4) . ?
C19B C20B 1.523(5) . ?
C20B C21B 1.523(4) . ?
C20B C25B 1.524(5) . ?
C21B C22B 1.534(4) . ?
C22B C26B 1.519(5) . ?
C22B C23B 1.525(4) . ?
C24B C25B 1.532(4) . ?
C24B C26B 1.536(4) . ?
